data_2017395
loop_
_publ_author_name
'Sun, Di'
'Luo, Geng-Geng'
'Zhang, Na'
'Huang, Rong-Bin'
'Zheng, Lan-Sun'

_publ_section_title
;<i>catena</i>-Poly[silver(I)-\m~2~-4,4'-bipyridine-\k^2^<i>N</i>:<i>N</i>'-\m~3~-chlorido]:
 self-assembly of a two-dimensional bilayer silver(I) coordination polymer
 from AgCl and a bipodal spacer
;
_journal_coeditor_code KU3015
_journal_issue 11
_journal_name_full 'Acta Crystallographica Section C'
_journal_page_first m440
_journal_page_last m442
_journal_paper_doi 10.1107/S0108270109042176
_journal_volume 65
_journal_year 2009
_chemical_formula_iupac '[Ag (C10 H8 N2) Cl]'
_chemical_formula_moiety 'C10 H8 Ag Cl N2'
_chemical_formula_sum 'C10 H8 Ag Cl N2'
_chemical_formula_weight 299.50
_chemical_name_systematic
;
catena-Poly[(\m~3~-chloro)-(\m~2~-4,4'-bipyridine-\k^2^N,N')silver(I)]
;
_space_group_IT_number 15
_symmetry_cell_setting monoclinic
_symmetry_space_group_name_Hall '-C 2yc'
_symmetry_space_group_name_H-M 'C 1 2/c 1'
_atom_sites_solution_hydrogens geom
_atom_sites_solution_primary direct
_atom_sites_solution_secondary difmap
_audit_creation_method SHELXL97
_cell_angle_alpha 90.00
_cell_angle_beta 116.729(5)
_cell_angle_gamma 90.00
_cell_formula_units_Z 4
_cell_length_a 12.870(4)
_cell_length_b 13.548(4)
_cell_length_c 5.8772(18)
_cell_measurement_reflns_used 1680
_cell_measurement_temperature 298(2)
_cell_measurement_theta_max 56.715
_cell_measurement_theta_min 4.636
_cell_volume 915.3(5)
_computing_cell_refinement 'CrysAlis RED (Oxford Diffraction, 2008)'
_computing_data_collection 'CrysAlis CCD (Oxford Diffraction, 2008)'
_computing_data_reduction 'CrysAlis RED (Oxford Diffraction, 2008)'
_computing_molecular_graphics 'DIAMOND  (Brandenburg 2008)'
_computing_publication_material
;
SHELXL97 (Sheldrick, 2008) and publCIF (Westrip, 2009)
;
_computing_structure_refinement 'SHELXL97 (Sheldrick, 2008)'
_computing_structure_solution 'SHELXS97 (Sheldrick, 2008)'
_diffrn_ambient_temperature 298(2)
_diffrn_detector_area_resol_mean 16.1903
_diffrn_measured_fraction_theta_full 1.000
_diffrn_measured_fraction_theta_max 1.000
_diffrn_measurement_device_type 'Oxford Gemini S Ultra'
_diffrn_measurement_method \w
_diffrn_radiation_monochromator graphite
_diffrn_radiation_source 'sealed tube'
_diffrn_radiation_type MoK\a
_diffrn_radiation_wavelength 0.71073
_diffrn_reflns_av_R_equivalents 0.0634
_diffrn_reflns_av_sigmaI/netI 0.0454
_diffrn_reflns_limit_h_max 15
_diffrn_reflns_limit_h_min -15
_diffrn_reflns_limit_k_max 14
_diffrn_reflns_limit_k_min -16
_diffrn_reflns_limit_l_max 4
_diffrn_reflns_limit_l_min -7
_diffrn_reflns_number 2362
_diffrn_reflns_theta_full 25.99
_diffrn_reflns_theta_max 25.99
_diffrn_reflns_theta_min 2.32
_diffrn_standards_decay_% 0
_diffrn_standards_interval_count 0
_diffrn_standards_interval_time 0
_diffrn_standards_number 0
_exptl_absorpt_coefficient_mu 2.446
_exptl_absorpt_correction_T_max 0.9085
_exptl_absorpt_correction_T_min 0.8671
_exptl_absorpt_correction_type multi-scan
_exptl_absorpt_process_details '(CrysAlis RED; Oxford Diffraction, 2008)'
_exptl_crystal_colour colourless
_exptl_crystal_density_diffrn 2.174
_exptl_crystal_density_method 'not measured'
_exptl_crystal_description block
_exptl_crystal_F_000 584
_exptl_crystal_size_max 0.06
_exptl_crystal_size_mid 0.05
_exptl_crystal_size_min 0.04
_refine_diff_density_max 0.969
_refine_diff_density_min -0.835
_refine_ls_extinction_method none
_refine_ls_goodness_of_fit_ref 1.217
_refine_ls_hydrogen_treatment constr
_refine_ls_matrix_type full
_refine_ls_number_parameters 65
_refine_ls_number_reflns 910
_refine_ls_number_restraints 0
_refine_ls_restrained_S_all 1.217
_refine_ls_R_factor_all 0.0376
_refine_ls_R_factor_gt 0.0365
_refine_ls_shift/su_max 0.002
_refine_ls_shift/su_mean 0.000
_refine_ls_structure_factor_coef Fsqd
_refine_ls_weighting_details 'calc w = 1/[\s^2^(Fo^2^)+(0.0354P)^2^+2.3807P] where P=(Fo^2^+2Fc^2^)/3'
_refine_ls_weighting_scheme calc
_refine_ls_wR_factor_gt 0.0896
_refine_ls_wR_factor_ref 0.0902
_reflns_number_gt 891
_reflns_number_total 910
_reflns_threshold_expression I>2\s(I)
_cod_data_source_file ku3015.cif
_cod_data_source_block I
_cod_original_sg_symbol_H-M C2/c
_cod_database_code 2017395
_cod_database_fobs_code 2017395

loop_
_symmetry_equiv_pos_as_xyz
'x, y, z'
'-x, y, -z+1/2'
'x+1/2, y+1/2, z'
'-x+1/2, y+1/2, -z+1/2'
'-x, -y, -z'
'x, -y, z-1/2'
'-x+1/2, -y+1/2, -z'
'x+1/2, -y+1/2, z-1/2'

loop_
_atom_site_type_symbol
_atom_site_label
_atom_site_fract_x
_atom_site_fract_y
_atom_site_fract_z
_atom_site_U_iso_or_equiv
_atom_site_adp_type
_atom_site_calc_flag
_atom_site_refinement_flags
_atom_site_occupancy
_atom_site_disorder_assembly
_atom_site_disorder_group
Ag Ag1 0.5000 0.58071(4) 0.7500 0.0300(2) Uani d S 1 . .
Cl Cl1 0.5000 0.38288(11) 0.7500 0.0229(3) Uani d S 1 . .
C C1 0.2475(4) 0.6539(3) 0.6797(8) 0.0233(9) Uani d . 1 . .
H H1 0.2893 0.6724 0.8494 0.028 Uiso calc R 1 . .
C C2 0.1286(4) 0.6640(3) 0.5649(8) 0.0222(9) Uani d . 1 . .
H H2 0.0915 0.6901 0.6553 0.027 Uiso calc R 1 . .
C C3 0.0643(3) 0.6350(3) 0.3135(8) 0.0181(8) Uani d . 1 . .
C C4 0.1253(4) 0.6013(3) 0.1850(9) 0.0242(9) Uani d . 1 . .
H H4 0.0858 0.5837 0.0141 0.029 Uiso calc R 1 . .
C C5 0.2444(4) 0.5941(3) 0.3127(9) 0.0240(9) Uani d . 1 . .
H H5 0.2840 0.5711 0.2241 0.029 Uiso calc R 1 . .
N N1 0.3062(3) 0.6185(3) 0.5571(7) 0.0214(7) Uani d . 1 . .

loop_
_atom_site_aniso_label
_atom_site_aniso_U_11
_atom_site_aniso_U_22
_atom_site_aniso_U_33
_atom_site_aniso_U_12
_atom_site_aniso_U_13
_atom_site_aniso_U_23
Ag1 0.0116(3) 0.0363(3) 0.0377(3) 0.000 0.0072(2) 0.000
Cl1 0.0148(7) 0.0299(7) 0.0239(7) 0.000 0.0086(6) 0.000
C1 0.022(2) 0.027(2) 0.0199(19) -0.0015(17) 0.0089(17) 0.0000(16)
C2 0.021(2) 0.026(2) 0.023(2) 0.0003(16) 0.0130(17) 0.0010(16)
C3 0.015(2) 0.0178(19) 0.0218(19) 0.0015(15) 0.0087(16) 0.0020(15)
C4 0.021(2) 0.031(2) 0.023(2) -0.0015(17) 0.0124(18) -0.0025(17)
C5 0.017(2) 0.030(2) 0.028(2) 0.0009(17) 0.0127(18) 0.0000(18)
N1 0.0151(17) 0.0236(17) 0.0248(18) 0.0024(13) 0.0084(15) 0.0033(14)

loop_
_atom_type_symbol
_atom_type_description
_atom_type_scat_dispersion_real
_atom_type_scat_dispersion_imag
_atom_type_scat_source
C C 0.0033 0.0016 'International Tables Vol C Tables 4.2.6.8 and 6.1.1.4'
H H 0.0000 0.0000 'International Tables Vol C Tables 4.2.6.8 and 6.1.1.4'
N N 0.0061 0.0033 'International Tables Vol C Tables 4.2.6.8 and 6.1.1.4'
Cl Cl 0.1484 0.1585 'International Tables Vol C Tables 4.2.6.8 and 6.1.1.4'
Ag Ag -0.8971 1.1015 'International Tables Vol C Tables 4.2.6.8 and 6.1.1.4'

loop_
_geom_angle_atom_site_label_1
_geom_angle_atom_site_label_2
_geom_angle_atom_site_label_3
_geom_angle_site_symmetry_1
_geom_angle_site_symmetry_3
_geom_angle
_geom_angle_publ_flag
N1 Ag1 N1 2_656 . 154.11(18) y
N1 Ag1 Cl1 2_656 . 102.95(9) ?
N1 Ag1 Cl1 . . 102.95(9) y
N1 C1 C2 . . 122.8(4) ?
N1 C1 H1 . . 118.6 ?
C2 C1 H1 . . 118.6 ?
C1 C2 C3 . . 119.7(4) ?
C1 C2 H2 . . 120.2 ?
C3 C2 H2 . . 120.2 ?
C2 C3 C4 . . 117.4(4) ?
C2 C3 C3 . 2 122.3(4) ?
C4 C3 C3 . 2 120.2(4) ?
C5 C4 C3 . . 119.4(4) ?
C5 C4 H4 . . 120.3 ?
C3 C4 H4 . . 120.3 ?
N1 C5 C4 . . 123.3(4) ?
N1 C5 H5 . . 118.4 ?
C4 C5 H5 . . 118.4 ?
C5 N1 C1 . . 117.3(4) ?
C5 N1 Ag1 . . 117.9(3) ?
C1 N1 Ag1 . . 124.4(3) ?

loop_
_geom_bond_atom_site_label_1
_geom_bond_atom_site_label_2
_geom_bond_site_symmetry_2
_geom_bond_distance
_geom_bond_publ_flag
Ag1 N1 2_656 2.285(3) y
Ag1 N1 . 2.285(3) ?
Ag1 Cl1 . 2.6802(18) y
C1 N1 . 1.345(5) ?
C1 C2 . 1.373(6) ?
C1 H1 . 0.9300 ?
C2 C3 . 1.386(6) ?
C2 H2 . 0.9300 ?
C3 C4 . 1.388(6) ?
C3 C3 2 1.478(8) ?
C4 C5 . 1.375(7) ?
C4 H4 . 0.9300 ?
C5 N1 . 1.333(6) ?
C5 H5 . 0.9300 ?

loop_
_geom_torsion_atom_site_label_1
_geom_torsion_atom_site_label_2
_geom_torsion_atom_site_label_3
_geom_torsion_atom_site_label_4
_geom_torsion_site_symmetry_1
_geom_torsion_site_symmetry_2
_geom_torsion_site_symmetry_3
_geom_torsion_site_symmetry_4
_geom_torsion
_geom_torsion_publ_flag
N1 C1 C2 C3 . . . . 1.3(6) ?
C1 C2 C3 C4 . . . . -3.2(6) ?
C1 C2 C3 C3 . . . 2 174.1(3) ?
C2 C3 C4 C5 . . . . 2.7(6) ?
C3 C3 C4 C5 2 . . . -174.6(3) ?
C3 C4 C5 N1 . . . . -0.3(7) ?
C4 C5 N1 C1 . . . . -1.6(6) ?
C4 C5 N1 Ag1 . . . . 171.4(3) ?
C2 C1 N1 C5 . . . . 1.1(6) ?
C2 C1 N1 Ag1 . . . . -171.4(3) ?
N1 Ag1 N1 C5 2_656 . . . 114.2(3) ?
Cl1 Ag1 N1 C5 . . . . -65.8(3) ?
N1 Ag1 N1 C1 2_656 . . . -73.3(3) ?
Cl1 Ag1 N1 C1 . . . . 106.7(3) ?
